data_7711747
loop_
_publ_author_name
'Roy, Soumalya'
'Shukla, Pooja'
'Ahmed, Naushad'
'Du, Ming-Hao'
'Tarannum, Ibtesham'
'Kong, Xiang-Jian'
'Gupta, Tulika'
'Singh, Saurabh Kumar Kumar'
'Das, Sourav'

_publ_section_title
;
 Interplay between anisotropy and magnetic exchange to modulate magnetic
 relaxation behaviors of phenoxo bridged Dy2 dimers with axial
 \b-diketonate co-ligands
;
_journal_name_full 'Dalton Transactions'
_journal_paper_doi 10.1039/D2DT03117E
_journal_year 2022
_chemical_formula_moiety 'C44 H28 Dy2 F12 N4 O10'
_chemical_formula_sum 'C44 H28 Dy2 F12 N4 O10'
_chemical_formula_weight 1325.70
_space_group_crystal_system monoclinic
_space_group_IT_number 14
_space_group_name_Hall '-P 2yn'
_space_group_name_H-M_alt 'P 1 21/n 1'
_atom_sites_solution_hydrogens geom
_atom_sites_solution_primary iterative
_audit_creation_date 2022-10-18
_audit_creation_method
;
Olex2 1.2
(compiled 2018.05.29 svn.r3508 for OlexSys, GUI svn.r5506)
;
_audit_update_record
;
2022-11-06 deposited with the CCDC.	2022-11-10 downloaded from the CCDC.
;
_cell_angle_alpha 90
_cell_angle_beta 91.215(14)
_cell_angle_gamma 90
_cell_formula_units_Z 2
_cell_length_a 10.559(3)
_cell_length_b 17.123(3)
_cell_length_c 12.969(2)
_cell_measurement_reflns_used 9600
_cell_measurement_temperature 150(2)
_cell_measurement_theta_max 25.30
_cell_measurement_theta_min 2.85
_cell_volume 2344.3(9)
_computing_cell_refinement 'Bruker SAINT'
_computing_data_collection 'Bruker APEX2'
_computing_data_reduction 'Bruker SAINT'
_computing_molecular_graphics 'Olex2 (Dolomanov et al., 2009)'
_computing_publication_material 'Olex2 (Dolomanov et al., 2009)'
_computing_structure_refinement 'ShelXL (Sheldrick, 2015)'
_computing_structure_solution 'olex2.solve (Bourhis et al., 2015)'
_diffrn_ambient_temperature 150.0
_diffrn_measured_fraction_theta_full 0.983
_diffrn_measured_fraction_theta_max 0.983
_diffrn_measurement_device_type 'Bruker APEX-II CCD'
_diffrn_measurement_method '\f and \w scans'
_diffrn_radiation_type MoK\a
_diffrn_radiation_wavelength 0.71073
_diffrn_reflns_av_R_equivalents 0.0212
_diffrn_reflns_av_unetI/netI 0.0158
_diffrn_reflns_Laue_measured_fraction_full 0.983
_diffrn_reflns_Laue_measured_fraction_max 0.983
_diffrn_reflns_limit_h_max 12
_diffrn_reflns_limit_h_min -12
_diffrn_reflns_limit_k_max 20
_diffrn_reflns_limit_k_min -20
_diffrn_reflns_limit_l_max 15
_diffrn_reflns_limit_l_min -15
_diffrn_reflns_number 21676
_diffrn_reflns_point_group_measured_fraction_full 0.983
_diffrn_reflns_point_group_measured_fraction_max 0.983
_diffrn_reflns_theta_full 25.242
_diffrn_reflns_theta_max 25.368
_diffrn_reflns_theta_min 2.514
_diffrn_standards_number 0
_exptl_absorpt_coefficient_mu 3.271
_exptl_absorpt_correction_T_max 1
_exptl_absorpt_correction_T_min 0.77864
_exptl_absorpt_correction_type multi-scan
_exptl_absorpt_process_details 'SADABS-2016/2 (Bruker,2016/2) was used for absorption correction.'
_exptl_crystal_colour 'clear yellow'
_exptl_crystal_colour_lustre clear
_exptl_crystal_colour_primary yellow
_exptl_crystal_density_diffrn 1.878
_exptl_crystal_description block
_exptl_crystal_F_000 1280
_exptl_crystal_size_max 0.317
_exptl_crystal_size_mid 0.31
_exptl_crystal_size_min 0.3
_refine_diff_density_max 0.882
_refine_diff_density_min -0.611
_refine_diff_density_rms 0.081
_refine_ls_extinction_method none
_refine_ls_goodness_of_fit_ref 1.228
_refine_ls_hydrogen_treatment constr
_refine_ls_matrix_type full
_refine_ls_number_parameters 354
_refine_ls_number_reflns 4227
_refine_ls_number_restraints 6
_refine_ls_restrained_S_all 1.235
_refine_ls_R_factor_all 0.0243
_refine_ls_R_factor_gt 0.0242
_refine_ls_shift/su_max 0.001
_refine_ls_shift/su_mean 0.000
_refine_ls_structure_factor_coef Fsqd
_refine_ls_weighting_details 'w=1/[\s^2^(Fo^2^)+7.9550P] where P=(Fo^2^+2Fc^2^)/3'
_refine_ls_weighting_scheme calc
_refine_ls_wR_factor_gt 0.0580
_refine_ls_wR_factor_ref 0.0580
_reflns_Friedel_coverage 0.000
_reflns_number_gt 4201
_reflns_number_total 4227
_reflns_threshold_expression 'I > 2\s(I)'
_cod_data_source_file d2dt03117e2.cif
_cod_data_source_block Compound_02
_cod_database_code 7711747
_shelx_shelxl_version_number 2018/1
_shelx_space_group_comment
;
The symmetry employed for this shelxl refinement is uniquely defined
by the following loop, which should always be used as a source of
symmetry information in preference to the above space-group names.
They are only intended as comments.
;
_shelx_estimated_absorpt_t_max 0.440
_shelx_estimated_absorpt_t_min 0.424
_olex2_refinement_description
;
1. Fixed Uiso
 At 1.2 times of:
  All C(H) groups
 At 1.5 times of:
  All C(H,H,H) groups
2. Uiso/Uaniso restraints and constraints
Uanis(F4) \\sim Ueq: with sigma of 0.01 and sigma for terminal atoms of 0.02
3. Rigid body (RIGU) restrains
 F4, F5, F6
 with sigma for 1-2 distances of 0.004 and sigma for 1-3 distances of 0.004
4. Others
 Sof(F5A)=Sof(F6A)=Sof(F4A)=1-FVAR(1)
 Sof(F5)=Sof(F4)=Sof(F6)=FVAR(1)
5.a Aromatic/amide H refined with riding coordinates:
 C12(H12), C5(H5), C7(H7), C11(H11), C2(H2), C20(H20), C3(H3), C4(H4),
 C10(H10), C9(H9), C15(H15)
5.b Idealised Me refined as rotating group:
 C17(H17A,H17B,H17C)
;
_olex2_submission_special_instructions 'No special instructions were received'

loop_
_space_group_symop_operation_xyz
'x, y, z'
'-x+1/2, y+1/2, -z+1/2'
'-x, -y, -z'
'x-1/2, -y-1/2, z-1/2'

loop_
_atom_site_label
_atom_site_type_symbol
_atom_site_fract_x
_atom_site_fract_y
_atom_site_fract_z
_atom_site_U_iso_or_equiv
_atom_site_adp_type
_atom_site_occupancy
_atom_site_site_symmetry_order
_atom_site_calc_flag
_atom_site_refinement_flags_posn
_atom_site_refinement_flags_adp
_atom_site_refinement_flags_occupancy
_atom_site_disorder_assembly
_atom_site_disorder_group
Dy1 Dy 0.42967(2) 0.48515(2) 0.36654(2) 0.01689(7) Uani 1 1 d . . . . .
O5 O 0.3189(2) 0.60013(15) 0.4055(2) 0.0257(6) Uani 1 1 d . . . . .
O4 O 0.4855(2) 0.58130(15) 0.24740(19) 0.0243(6) Uani 1 1 d . . . . .
O3 O 0.4170(2) 0.35180(15) 0.4031(2) 0.0269(6) Uani 1 1 d . . . . .
O2 O 0.5643(2) 0.41815(15) 0.2554(2) 0.0257(6) Uani 1 1 d . . . . .
C12 C 0.6662(4) 0.5302(3) 0.8918(3) 0.0322(9) Uani 1 1 d . . . . .
H12 H 0.579876 0.516789 0.901136 0.039 Uiso 1 1 calc R . . . .
C5 C 0.9458(3) 0.5847(2) 0.4645(3) 0.0226(7) Uani 1 1 d . . . . .
H5 H 1.009633 0.597756 0.514289 0.027 Uiso 1 1 calc R . . . .
O1 O 0.6134(2) 0.52139(15) 0.45536(18) 0.0205(5) Uani 1 1 d . . . . .
N2 N 0.7070(3) 0.53849(19) 0.7951(2) 0.0250(7) Uani 1 1 d . . . . .
F3 F 0.6602(3) 0.6819(2) 0.1593(3) 0.0746(10) Uani 1 1 d . . . . .
F1 F 0.5103(5) 0.7649(2) 0.1342(4) 0.114(2) Uani 1 1 d . . . . .
C6 C 0.8262(3) 0.5611(2) 0.4975(3) 0.0188(7) Uani 1 1 d . . . . .
F2 F 0.5051(4) 0.6543(3) 0.0609(3) 0.0883(12) Uani 1 1 d . . . . .
C7 C 0.8723(3) 0.5669(2) 0.6767(3) 0.0211(7) Uani 1 1 d . . . . .
H7 H 0.956850 0.582185 0.663416 0.025 Uiso 1 1 calc R . . . .
C11 C 0.7429(4) 0.5400(3) 0.9785(3) 0.0326(9) Uani 1 1 d . . . . .
H11 H 0.710015 0.533646 1.045630 0.039 Uiso 1 1 calc R . . . .
C1 C 0.7293(3) 0.5418(2) 0.4243(3) 0.0181(7) Uani 1 1 d . . . . .
C2 C 0.7597(3) 0.5459(2) 0.3199(3) 0.0238(8) Uani 1 1 d . . . . .
H2 H 0.697638 0.532023 0.269100 0.029 Uiso 1 1 calc R . . . .
C21 C 0.4519(4) 0.2888(2) 0.3635(3) 0.0261(8) Uani 1 1 d . . . . .
C16 C 0.3233(4) 0.6710(2) 0.3828(3) 0.0284(8) Uani 1 1 d . . . . .
C8 C 0.8299(3) 0.5579(2) 0.7829(3) 0.0233(8) Uani 1 1 d . . . . .
C20 C 0.5377(4) 0.2826(2) 0.2829(3) 0.0334(9) Uani 1 1 d . . . . .
H20 H 0.560104 0.232220 0.258644 0.040 Uiso 1 1 calc R . . . .
C3 C 0.8782(4) 0.5696(2) 0.2893(3) 0.0259(8) Uani 1 1 d . . . . .
H3 H 0.895620 0.572593 0.217809 0.031 Uiso 1 1 calc R . . . .
C4 C 0.9722(3) 0.5892(2) 0.3612(3) 0.0244(8) Uani 1 1 d . . . . .
H4 H 1.053420 0.605434 0.339415 0.029 Uiso 1 1 calc R . . . .
C10 C 0.8682(4) 0.5592(3) 0.9654(3) 0.0335(9) Uani 1 1 d . . . . .
H10 H 0.923317 0.566059 1.023566 0.040 Uiso 1 1 calc R . . . .
C14 C 0.4681(4) 0.6541(2) 0.2401(3) 0.0295(9) Uani 1 1 d . . . . .
C22 C 0.3955(5) 0.2152(3) 0.4095(4) 0.0408(11) Uani 1 1 d . . . . .
C17 C 0.2450(5) 0.7266(3) 0.4455(4) 0.0440(12) Uani 1 1 d . . . . .
H17A H 0.183098 0.752934 0.400167 0.066 Uiso 1 1 calc GR . . . .
H17B H 0.300662 0.765564 0.478294 0.066 Uiso 1 1 calc GR . . . .
H17C H 0.200570 0.697405 0.498704 0.066 Uiso 1 1 calc GR . . . .
C19 C 0.5909(4) 0.3477(2) 0.2377(3) 0.0288(8) Uani 1 1 d . . . . .
C9 C 0.9129(4) 0.5685(2) 0.8665(3) 0.0309(9) Uani 1 1 d . . . . .
H9 H 0.998899 0.581905 0.855869 0.037 Uiso 1 1 calc R . . . .
C13 C 0.5381(5) 0.6915(3) 0.1510(4) 0.0447(12) Uani 1 1 d . . . . .
C15 C 0.3958(5) 0.7009(2) 0.3009(4) 0.0392(11) Uani 1 1 d . . . . .
H15 H 0.394123 0.755436 0.287796 0.047 Uiso 1 1 calc R . . . .
C18 C 0.6946(5) 0.3352(3) 0.1599(5) 0.0531(14) Uani 1 1 d . . . . .
N1 N 0.7937(3) 0.55384(17) 0.6021(2) 0.0189(6) Uani 1 1 d . . . . .
F5 F 0.8095(6) 0.3540(5) 0.2099(7) 0.114(3) Uani 0.655(5) 1 d . U P A 1
F4 F 0.6898(8) 0.3828(3) 0.0877(5) 0.112(3) Uani 0.655(5) 1 d . U P A 1
F6 F 0.7094(6) 0.2654(3) 0.1293(4) 0.077(2) Uani 0.655(5) 1 d . U P A 1
F5A F 0.4335(7) 0.2078(4) 0.5020(6) 0.041(2) Uani 0.345(5) 1 d . . P A 2
F6A F 0.2655(7) 0.2286(4) 0.4141(6) 0.039(2) Uani 0.345(5) 1 d . . P A 2
F4A F 0.4084(8) 0.1545(4) 0.3569(6) 0.049(2) Uani 0.345(5) 1 d . . P A 2

loop_
_atom_site_aniso_label
_atom_site_aniso_U_11
_atom_site_aniso_U_22
_atom_site_aniso_U_33
_atom_site_aniso_U_23
_atom_site_aniso_U_13
_atom_site_aniso_U_12
Dy1 0.01555(9) 0.01945(10) 0.01580(9) -0.00013(6) 0.00342(6) -0.00082(6)
O5 0.0248(13) 0.0225(14) 0.0302(14) -0.0007(11) 0.0073(11) -0.0006(11)
O4 0.0267(13) 0.0233(14) 0.0231(13) 0.0029(10) 0.0055(10) 0.0014(11)
O3 0.0307(14) 0.0232(14) 0.0271(14) 0.0023(11) 0.0112(11) 0.0048(11)
O2 0.0265(13) 0.0236(14) 0.0274(14) -0.0011(11) 0.0091(11) -0.0013(11)
C12 0.035(2) 0.040(2) 0.0215(19) 0.0023(17) 0.0060(16) 0.0000(18)
C5 0.0189(17) 0.0224(19) 0.0265(19) 0.0013(15) -0.0004(14) -0.0013(14)
O1 0.0148(11) 0.0277(13) 0.0191(12) -0.0013(10) 0.0037(9) -0.0041(10)
N2 0.0259(16) 0.0302(17) 0.0189(15) -0.0016(13) 0.0009(12) -0.0033(13)
F3 0.062(2) 0.081(2) 0.082(2) 0.034(2) 0.0304(18) -0.0019(18)
F1 0.168(4) 0.054(2) 0.122(4) 0.052(2) 0.103(3) 0.048(3)
C6 0.0185(17) 0.0163(17) 0.0217(17) 0.0007(14) 0.0042(13) 0.0009(13)
F2 0.115(3) 0.108(3) 0.0427(19) 0.018(2) 0.025(2) 0.008(3)
C7 0.0174(17) 0.0213(18) 0.0246(18) -0.0005(15) -0.0008(14) -0.0022(14)
C11 0.043(2) 0.037(2) 0.0172(18) -0.0024(17) -0.0007(16) -0.0008(19)
C1 0.0161(16) 0.0167(16) 0.0216(17) 0.0010(14) 0.0031(13) 0.0002(13)
C2 0.0196(17) 0.030(2) 0.0216(18) 0.0001(15) 0.0022(14) -0.0024(15)
C21 0.0246(19) 0.026(2) 0.028(2) -0.0011(16) 0.0012(15) -0.0001(15)
C16 0.027(2) 0.027(2) 0.031(2) -0.0068(17) 0.0015(16) -0.0019(16)
C8 0.0246(18) 0.0189(18) 0.0264(19) 0.0001(15) 0.0001(15) 0.0007(14)
C20 0.041(2) 0.022(2) 0.037(2) -0.0038(17) 0.0176(19) 0.0023(17)
C3 0.0250(19) 0.028(2) 0.0254(19) 0.0028(16) 0.0096(15) -0.0019(15)
C4 0.0178(17) 0.0224(19) 0.033(2) 0.0037(15) 0.0083(15) -0.0020(14)
C10 0.037(2) 0.039(2) 0.023(2) -0.0058(17) -0.0093(17) 0.0004(18)
C14 0.035(2) 0.027(2) 0.027(2) 0.0048(16) 0.0051(17) -0.0001(17)
C22 0.048(3) 0.029(2) 0.046(3) 0.004(2) 0.019(2) -0.002(2)
C17 0.051(3) 0.028(2) 0.054(3) -0.012(2) 0.021(2) -0.003(2)
C19 0.027(2) 0.027(2) 0.032(2) -0.0048(17) 0.0082(16) -0.0004(16)
C9 0.028(2) 0.035(2) 0.030(2) -0.0045(17) -0.0050(16) -0.0015(17)
C13 0.057(3) 0.036(3) 0.042(3) 0.014(2) 0.023(2) 0.013(2)
C15 0.053(3) 0.019(2) 0.046(3) 0.0030(18) 0.020(2) 0.0010(19)
C18 0.060(3) 0.034(3) 0.067(3) 0.000(2) 0.044(3) 0.001(2)
N1 0.0181(14) 0.0173(14) 0.0213(15) 0.0003(12) 0.0015(11) 0.0001(11)
F5 0.051(3) 0.131(6) 0.163(7) -0.052(5) 0.065(4) -0.024(4)
F4 0.189(7) 0.064(4) 0.088(4) 0.029(3) 0.109(5) 0.046(4)
F6 0.106(4) 0.032(2) 0.094(4) -0.012(2) 0.078(4) -0.002(2)
F5A 0.049(5) 0.038(4) 0.038(4) 0.014(3) 0.002(3) -0.001(3)
F6A 0.030(4) 0.040(4) 0.049(5) 0.003(3) 0.004(3) -0.011(3)
F4A 0.067(6) 0.025(4) 0.057(5) 0.001(4) 0.033(4) -0.004(4)

loop_
_atom_type_symbol
_atom_type_description
_atom_type_scat_dispersion_real
_atom_type_scat_dispersion_imag
_atom_type_scat_source
C C 0.0033 0.0016 'International Tables Vol C Tables 4.2.6.8 and 6.1.1.4'
H H 0.0000 0.0000 'International Tables Vol C Tables 4.2.6.8 and 6.1.1.4'
Dy Dy -0.1892 4.4098 'International Tables Vol C Tables 4.2.6.8 and 6.1.1.4'
F F 0.0171 0.0103 'International Tables Vol C Tables 4.2.6.8 and 6.1.1.4'
N N 0.0061 0.0033 'International Tables Vol C Tables 4.2.6.8 and 6.1.1.4'
O O 0.0106 0.0060 'International Tables Vol C Tables 4.2.6.8 and 6.1.1.4'

loop_
_geom_angle_atom_site_label_1
_geom_angle_atom_site_label_2
_geom_angle_atom_site_label_3
_geom_angle
_geom_angle_site_symmetry_1
_geom_angle_site_symmetry_3
_geom_angle_publ_flag
O5 Dy1 Dy1 82.97(7) . 3_666 ?
O5 Dy1 O1 73.90(9) . 3_666 ?
O5 Dy1 N2 91.97(10) . 3_666 ?
O5 Dy1 N1 73.28(9) . 3_666 ?
O4 Dy1 Dy1 114.26(7) . 3_666 ?
O4 Dy1 O5 71.73(9) . . ?
O4 Dy1 O2 76.94(9) . . ?
O4 Dy1 O1 137.19(9) . 3_666 ?
O4 Dy1 N2 73.48(10) . 3_666 ?
O4 Dy1 N1 123.25(9) . 3_666 ?
O3 Dy1 Dy1 88.21(7) . 3_666 ?
O3 Dy1 O5 138.09(9) . . ?
O3 Dy1 O4 146.83(9) . . ?
O3 Dy1 O2 71.60(9) . . ?
O3 Dy1 O1 75.10(9) . 3_666 ?
O3 Dy1 N2 88.73(10) . 3_666 ?
O3 Dy1 N1 69.33(9) . 3_666 ?
O2 Dy1 Dy1 113.45(7) . 3_666 ?
O2 Dy1 O5 148.52(9) . . ?
O2 Dy1 O1 135.10(9) . 3_666 ?
O2 Dy1 N2 75.95(10) . 3_666 ?
O2 Dy1 N1 123.85(9) . 3_666 ?
O1 Dy1 Dy1 35.98(6) 3_666 3_666 ?
O1 Dy1 Dy1 36.81(6) . 3_666 ?
O1 Dy1 O5 94.81(9) . . ?
O1 Dy1 O4 85.40(9) . . ?
O1 Dy1 O3 102.20(9) . . ?
O1 Dy1 O2 85.67(9) . . ?
O1 Dy1 O1 72.79(9) . 3_666 ?
O1 Dy1 N2 132.61(9) 3_666 3_666 ?
O1 Dy1 N2 154.53(9) . 3_666 ?
O1 Dy1 N1 140.79(9) . 3_666 ?
O1 Dy1 N1 68.03(9) 3_666 3_666 ?
N2 Dy1 Dy1 168.51(7) 3_666 3_666 ?
N1 Dy1 Dy1 104.00(7) 3_666 3_666 ?
N1 Dy1 N2 64.59(10) 3_666 3_666 ?
C16 O5 Dy1 137.9(2) . . ?
C14 O4 Dy1 134.8(2) . . ?
C21 O3 Dy1 137.7(2) . . ?
C19 O2 Dy1 136.1(2) . . ?
N2 C12 H12 118.2 . . ?
N2 C12 C11 123.6(4) . . ?
C11 C12 H12 118.2 . . ?
C6 C5 H5 119.5 . . ?
C4 C5 H5 119.5 . . ?
C4 C5 C6 121.0(3) . . ?
Dy1 O1 Dy1 107.21(9) . 3_666 ?
C1 O1 Dy1 132.7(2) . . ?
C1 O1 Dy1 120.1(2) . 3_666 ?
C12 N2 Dy1 124.3(3) . 3_666 ?
C12 N2 C8 117.6(3) . . ?
C8 N2 Dy1 118.0(2) . 3_666 ?
C5 C6 C1 120.3(3) . . ?
C5 C6 N1 123.8(3) . . ?
N1 C6 C1 115.9(3) . . ?
C8 C7 H7 120.5 . . ?
N1 C7 H7 120.5 . . ?
N1 C7 C8 119.1(3) . . ?
C12 C11 H11 120.8 . . ?
C10 C11 C12 118.5(4) . . ?
C10 C11 H11 120.8 . . ?
O1 C1 C6 120.5(3) . . ?
O1 C1 C2 122.2(3) . . ?
C2 C1 C6 117.3(3) . . ?
C1 C2 H2 119.3 . . ?
C3 C2 C1 121.4(3) . . ?
C3 C2 H2 119.3 . . ?
O3 C21 C20 124.8(4) . . ?
O3 C21 C22 115.6(3) . . ?
C20 C21 C22 119.7(4) . . ?
O5 C16 C17 117.5(4) . . ?
O5 C16 C15 123.4(4) . . ?
C15 C16 C17 119.1(4) . . ?
N2 C8 C7 116.7(3) . . ?
N2 C8 C9 122.1(4) . . ?
C9 C8 C7 121.2(3) . . ?
C21 C20 H20 119.0 . . ?
C19 C20 C21 122.0(4) . . ?
C19 C20 H20 119.0 . . ?
C2 C3 H3 119.5 . . ?
C2 C3 C4 121.1(3) . . ?
C4 C3 H3 119.5 . . ?
C5 C4 C3 118.9(3) . . ?
C5 C4 H4 120.5 . . ?
C3 C4 H4 120.5 . . ?
C11 C10 H10 120.4 . . ?
C11 C10 C9 119.2(4) . . ?
C9 C10 H10 120.4 . . ?
O4 C14 C13 113.5(3) . . ?
O4 C14 C15 128.1(4) . . ?
C15 C14 C13 118.4(4) . . ?
F5A C22 C21 109.7(5) . . ?
F5A C22 F6A 105.6(6) . . ?
F6A C22 C21 106.0(4) . . ?
F4A C22 C21 115.2(5) . . ?
F4A C22 F5A 113.5(7) . . ?
F4A C22 F6A 106.2(6) . . ?
C16 C17 H17A 109.5 . . ?
C16 C17 H17B 109.5 . . ?
C16 C17 H17C 109.5 . . ?
H17A C17 H17B 109.5 . . ?
H17A C17 H17C 109.5 . . ?
H17B C17 H17C 109.5 . . ?
O2 C19 C20 126.8(4) . . ?
O2 C19 C18 115.0(4) . . ?
C20 C19 C18 118.2(4) . . ?
C8 C9 H9 120.5 . . ?
C10 C9 C8 119.0(4) . . ?
C10 C9 H9 120.5 . . ?
F3 C13 F1 110.7(5) . . ?
F3 C13 F2 104.2(4) . . ?
F3 C13 C14 112.2(4) . . ?
F1 C13 F2 104.7(5) . . ?
F1 C13 C14 114.7(4) . . ?
F2 C13 C14 109.4(4) . . ?
C16 C15 H15 118.7 . . ?
C14 C15 C16 122.5(4) . . ?
C14 C15 H15 118.7 . . ?
F5 C18 C19 106.8(5) . . ?
F4 C18 C19 112.9(5) . . ?
F4 C18 F5 102.7(7) . . ?
F4 C18 F6 112.7(6) . . ?
F6 C18 C19 115.8(4) . . ?
F6 C18 F5 104.5(6) . . ?
C6 N1 Dy1 115.5(2) . 3_666 ?
C7 N1 Dy1 121.5(2) . 3_666 ?
C7 N1 C6 123.0(3) . . ?

loop_
_geom_bond_atom_site_label_1
_geom_bond_atom_site_label_2
_geom_bond_distance
_geom_bond_site_symmetry_2
_geom_bond_publ_flag
Dy1 Dy1 3.7723(8) 3_666 ?
Dy1 O5 2.350(3) . ?
Dy1 O4 2.342(2) . ?
Dy1 O3 2.336(3) . ?
Dy1 O2 2.345(3) . ?
Dy1 O1 2.366(2) 3_666 ?
Dy1 O1 2.320(2) . ?
Dy1 N2 2.552(3) 3_666 ?
Dy1 N1 2.493(3) 3_666 ?
O5 C16 1.250(5) . ?
O4 C14 1.263(5) . ?
O3 C21 1.253(5) . ?
O2 C19 1.261(5) . ?
C12 H12 0.9500 . ?
C12 N2 1.342(5) . ?
C12 C11 1.383(6) . ?
C5 H5 0.9500 . ?
C5 C6 1.401(5) . ?
C5 C4 1.377(5) . ?
O1 C1 1.343(4) . ?
N2 C8 1.351(5) . ?
F3 C13 1.302(6) . ?
F1 C13 1.307(6) . ?
C6 C1 1.420(5) . ?
C6 N1 1.412(4) . ?
F2 C13 1.370(7) . ?
C7 H7 0.9500 . ?
C7 C8 1.465(5) . ?
C7 N1 1.281(5) . ?
C11 H11 0.9500 . ?
C11 C10 1.377(6) . ?
C1 C2 1.399(5) . ?
C2 H2 0.9500 . ?
C2 C3 1.382(5) . ?
C21 C20 1.402(5) . ?
C21 C22 1.520(6) . ?
C16 C17 1.509(6) . ?
C16 C15 1.418(6) . ?
C8 C9 1.392(5) . ?
C20 H20 0.9500 . ?
C20 C19 1.383(6) . ?
C3 H3 0.9500 . ?
C3 C4 1.388(6) . ?
C4 H4 0.9500 . ?
C10 H10 0.9500 . ?
C10 C9 1.386(6) . ?
C14 C13 1.526(6) . ?
C14 C15 1.368(6) . ?
C22 F5A 1.263(9) . ?
C22 F6A 1.395(8) . ?
C22 F4A 1.252(9) . ?
C17 H17A 0.9800 . ?
C17 H17B 0.9800 . ?
C17 H17C 0.9800 . ?
C19 C18 1.520(6) . ?
C9 H9 0.9500 . ?
C15 H15 0.9500 . ?
C18 F5 1.401(9) . ?
C18 F4 1.241(8) . ?
C18 F6 1.270(6) . ?

loop_
_geom_torsion_atom_site_label_1
_geom_torsion_atom_site_label_2
_geom_torsion_atom_site_label_3
_geom_torsion_atom_site_label_4
_geom_torsion
_geom_torsion_site_symmetry_1
_geom_torsion_site_symmetry_2
_geom_torsion_site_symmetry_3
_geom_torsion_site_symmetry_4
_geom_torsion_publ_flag
Dy1 O5 C16 C17 -168.0(3) . . . . ?
Dy1 O5 C16 C15 13.0(7) . . . . ?
Dy1 O4 C14 C13 173.6(3) . . . . ?
Dy1 O4 C14 C15 -6.6(7) . . . . ?
Dy1 O3 C21 C20 12.4(6) . . . . ?
Dy1 O3 C21 C22 -168.3(3) . . . . ?
Dy1 O2 C19 C20 2.5(7) . . . . ?
Dy1 O2 C19 C18 -176.0(3) . . . . ?
Dy1 O1 C1 C6 -179.6(2) . . . . ?
Dy1 O1 C1 C6 -1.3(4) 3_666 . . . ?
Dy1 O1 C1 C2 179.5(3) 3_666 . . . ?
Dy1 O1 C1 C2 1.1(5) . . . . ?
Dy1 N2 C8 C7 2.6(4) 3_666 . . . ?
Dy1 N2 C8 C9 -177.1(3) 3_666 . . . ?
O5 C16 C15 C14 -0.4(7) . . . . ?
O4 C14 C13 F3 -60.0(6) . . . . ?
O4 C14 C13 F1 172.5(5) . . . . ?
O4 C14 C13 F2 55.2(5) . . . . ?
O4 C14 C15 C16 -2.4(8) . . . . ?
O3 C21 C20 C19 -1.4(7) . . . . ?
O3 C21 C22 F5A -65.1(6) . . . . ?
O3 C21 C22 F6A 48.5(6) . . . . ?
O3 C21 C22 F4A 165.5(6) . . . . ?
O2 C19 C18 F5 74.5(6) . . . . ?
O2 C19 C18 F4 -37.6(8) . . . . ?
O2 C19 C18 F6 -169.6(6) . . . . ?
C12 N2 C8 C7 -179.8(3) . . . . ?
C12 N2 C8 C9 0.5(6) . . . . ?
C12 C11 C10 C9 0.4(6) . . . . ?
C5 C6 C1 O1 -178.0(3) . . . . ?
C5 C6 C1 C2 1.3(5) . . . . ?
C5 C6 N1 Dy1 178.0(3) . . . 3_666 ?
C5 C6 N1 C7 -1.4(5) . . . . ?
O1 C1 C2 C3 177.7(3) . . . . ?
N2 C12 C11 C10 -0.1(7) . . . . ?
N2 C8 C9 C10 -0.3(6) . . . . ?
C6 C5 C4 C3 -0.3(6) . . . . ?
C6 C1 C2 C3 -1.6(5) . . . . ?
C7 C8 C9 C10 -179.9(4) . . . . ?
C11 C12 N2 Dy1 177.2(3) . . . 3_666 ?
C11 C12 N2 C8 -0.3(6) . . . . ?
C11 C10 C9 C8 -0.2(6) . . . . ?
C1 C6 N1 Dy1 -2.8(4) . . . 3_666 ?
C1 C6 N1 C7 177.8(3) . . . . ?
C1 C2 C3 C4 1.0(6) . . . . ?
C2 C3 C4 C5 0.0(6) . . . . ?
C21 C20 C19 O2 -5.7(7) . . . . ?
C21 C20 C19 C18 172.8(5) . . . . ?
C8 C7 N1 Dy1 0.6(4) . . . 3_666 ?
C8 C7 N1 C6 180.0(3) . . . . ?
C20 C21 C22 F5A 114.2(6) . . . . ?
C20 C21 C22 F6A -132.2(5) . . . . ?
C20 C21 C22 F4A -15.2(8) . . . . ?
C20 C19 C18 F5 -104.2(6) . . . . ?
C20 C19 C18 F4 143.6(6) . . . . ?
C20 C19 C18 F6 11.7(8) . . . . ?
C4 C5 C6 C1 -0.4(5) . . . . ?
C4 C5 C6 N1 178.8(3) . . . . ?
C22 C21 C20 C19 179.4(4) . . . . ?
C17 C16 C15 C14 -179.4(5) . . . . ?
C13 C14 C15 C16 177.4(4) . . . . ?
C15 C14 C13 F3 120.2(5) . . . . ?
C15 C14 C13 F1 -7.4(7) . . . . ?
C15 C14 C13 F2 -124.6(5) . . . . ?
N1 C6 C1 O1 2.8(5) . . . . ?
N1 C6 C1 C2 -177.9(3) . . . . ?
N1 C7 C8 N2 -2.1(5) . . . . ?
N1 C7 C8 C9 177.5(4) . . . . ?
